data_7009651
loop_
_publ_author_name
'Avent, Anthony G.'
'Bonafoux, Dominique'
'Eaborn, Colin'
'Hill, Michael S.'
'Hitchcock, Peter B.'
'Smith, J. David'

_publ_section_title
;
 Crowded organometallic compounds of the alkali metals with
 diphenylphosphino substituents in the organic group
;
_journal_issue 13
_journal_name_full 'Journal of the Chemical Society, Dalton Transactions'
_journal_page_first 2183
_journal_paper_doi 10.1039/b002488k
_journal_year 2000
_chemical_compound_source 'synthesis as described'
_chemical_formula_moiety '(C12 H10 K1 P1) 1/14(C7 H8)'
_chemical_formula_sum 'C12.5 H10.57 K P'
_chemical_formula_weight 230.85
_chemical_name_common '[KPPh2].1/14(toluene)'
_chemical_name_systematic
;
 ?
;
_space_group_IT_number 14
_symmetry_cell_setting monoclinic
_symmetry_Int_Tables_number 14
_symmetry_space_group_name_Hall '-P 2ybc'
_symmetry_space_group_name_H-M 'P 1 21/c 1'
_atom_sites_solution_hydrogens geom
_atom_sites_solution_primary direct
_atom_sites_solution_secondary difmap
_audit_conform_dict_location ftp://ftp.iucr.org/cifdics/cif_core_2.1beta5.dic
_audit_conform_dict_name cif_core.dic
_audit_conform_dict_version 2.1beta5
_audit_creation_date 1999-11-10T16:02:15-00:00
_audit_creation_method 'WinGX routine CIF_UPDATE'
_cell_angle_alpha 90
_cell_angle_beta 94.8510(10)
_cell_angle_gamma 90
_cell_formula_units_Z 28
_cell_length_a 15.1313(2)
_cell_length_b 13.7513(2)
_cell_length_c 39.8676(6)
_cell_measurement_reflns_used 50571
_cell_measurement_temperature 173(2)
_cell_measurement_theta_max 25.028
_cell_measurement_theta_min 4.246
_cell_measurement_wavelength 0.71073
_cell_volume 8265.7(2)
_computing_cell_refinement 'HKL Scalepack (Otwinowski & Minor 1997)'
_computing_data_reduction 'HKL Denzo and Scalepack (Otwinowski & Minor 1997)'
_computing_molecular_graphics 'Ortep-3 for Windows (Farrugia, 1997)'
_computing_publication_material 'WinGX publication routines (Farrugia, 1999)'
_computing_structure_refinement 'SHELXL-97 (Sheldrick, 1997)'
_computing_structure_solution 'SHELXS-97 (Sheldrick, 1997)'
_diffrn_ambient_temperature 173(2)
_diffrn_measured_fraction_theta_full 0.989
_diffrn_measured_fraction_theta_max 0.989
_diffrn_measurement_device KappaCCD
_diffrn_measurement_method CCD
_diffrn_radiation_monochromator graphite
_diffrn_radiation_probe x-ray
_diffrn_radiation_type MoK\a
_diffrn_radiation_wavelength 0.71073
_diffrn_reflns_av_R_equivalents 0.0595
_diffrn_reflns_av_sigmaI/netI 0.0646
_diffrn_reflns_limit_h_max 15
_diffrn_reflns_limit_h_min -18
_diffrn_reflns_limit_k_max 16
_diffrn_reflns_limit_k_min -16
_diffrn_reflns_limit_l_max 47
_diffrn_reflns_limit_l_min -29
_diffrn_reflns_number 41955
_diffrn_reflns_theta_full 25.03
_diffrn_reflns_theta_max 25.03
_diffrn_reflns_theta_min 4.27
_exptl_absorpt_coefficient_mu 0.546
_exptl_crystal_colour red
_exptl_crystal_density_diffrn 1.299
_exptl_crystal_density_method 'not measured'
_exptl_crystal_description prism
_exptl_crystal_F_000 3348
_exptl_crystal_size_max 0.2
_exptl_crystal_size_mid 0.15
_exptl_crystal_size_min 0.1
_refine_diff_density_max 0.636
_refine_diff_density_min -0.417
_refine_diff_density_rms 0.066
_refine_ls_extinction_method none
_refine_ls_goodness_of_fit_ref 0.981
_refine_ls_hydrogen_treatment mixed
_refine_ls_matrix_type full
_refine_ls_number_parameters 895
_refine_ls_number_reflns 14434
_refine_ls_number_restraints 0
_refine_ls_restrained_S_all 0.981
_refine_ls_R_factor_all 0.0941
_refine_ls_R_factor_gt 0.0546
_refine_ls_shift/su_max 0.001
_refine_ls_shift/su_mean 0
_refine_ls_structure_factor_coef Fsqd
_refine_ls_weighting_details 'calc w=1/[\s^2^(Fo^2^)+(0.0845P)^2^+4.5202P] where P=(Fo^2^+2Fc^2^)/3'
_refine_ls_weighting_scheme calc
_refine_ls_wR_factor_gt 0.1401
_refine_ls_wR_factor_ref 0.1626
_reflns_number_gt 9528
_reflns_number_total 14434
_reflns_threshold_expression >2sigma(I)
_cod_data_source_file b002488k.txt
_cod_data_source_block nov1199
_cod_original_sg_symbol_H-M P2(1)/c
_cod_original_formula_sum 'C12.50 H10.57 K P'
_cod_database_code 7009651

loop_
_symmetry_equiv_pos_as_xyz
'x, y, z'
'-x, y+1/2, -z+1/2'
'-x, -y, -z'
'x, -y-1/2, z-1/2'

loop_
_atom_site_label
_atom_site_type_symbol
_atom_site_fract_x
_atom_site_fract_y
_atom_site_fract_z
_atom_site_U_iso_or_equiv
_atom_site_adp_type
_atom_site_occupancy
_atom_site_symmetry_multiplicity
_atom_site_calc_flag
_atom_site_refinement_flags
_atom_site_disorder_assembly
_atom_site_disorder_group
K1 K 0.34147(5) 0.44286(6) 0.23433(2) 0.0506(2) Uani 1 1 d . . .
K2 K 0.28284(5) 0.12962(6) 0.22341(2) 0.0518(2) Uani 1 1 d . . .
K3 K 0.26478(6) 0.14620(7) 0.11230(2) 0.0595(3) Uani 1 1 d . . .
K4 K -0.07588(5) -0.08887(6) 0.16595(2) 0.0470(2) Uani 1 1 d . . .
K5 K -0.04590(6) 0.16436(7) 0.11913(2) 0.0642(3) Uani 1 1 d . . .
K6 K -0.35449(6) -0.04371(7) 0.15179(3) 0.0628(3) Uani 1 1 d . . .
K7 K -0.02620(8) -0.10003(8) 0.04054(2) 0.0752(3) Uani 1 1 d . . .
P1 P 0.23127(6) 0.30885(8) 0.17197(2) 0.0485(3) Uani 1 1 d . . .
P2 P -0.19060(7) 0.09653(8) 0.18454(3) 0.0552(3) Uani 1 1 d . . .
P3 P -0.17956(8) -0.07388(9) 0.09193(3) 0.0635(3) Uani 1 1 d . . .
P4 P 0.02021(9) 0.14890(9) 0.03984(3) 0.0682(3) Uani 1 1 d . . .
P5 P 0.48674(7) 0.09445(8) 0.19913(3) 0.0563(3) Uani 1 1 d . . .
P6 P 0.10934(7) 0.00815(8) 0.14261(3) 0.0507(3) Uani 1 1 d . . .
P7 P 0.30288(7) 0.27406(7) 0.29093(3) 0.0492(3) Uani 1 1 d . . .
C1 C 0.1201(2) 0.3421(3) 0.15594(9) 0.0439(9) Uani 1 1 d . . .
C2 C 0.0519(3) 0.3299(3) 0.17750(10) 0.0578(11) Uani 1 1 d . . .
H2 H 0.0663 0.3062 0.1997 0.069 Uiso 1 1 calc R . .
C3 C -0.0358(3) 0.3518(4) 0.16720(12) 0.0698(13) Uani 1 1 d . . .
H3 H -0.08 0.3426 0.1825 0.084 Uiso 1 1 calc R . .
C4 C -0.0601(3) 0.3862(3) 0.13561(13) 0.0666(12) Uani 1 1 d . . .
H4 H -0.1199 0.4039 0.1292 0.08 Uiso 1 1 calc R . .
C5 C 0.0046(3) 0.3948(3) 0.11315(11) 0.0612(11) Uani 1 1 d . . .
H5 H -0.0114 0.4158 0.0908 0.073 Uiso 1 1 calc R . .
C6 C 0.0927(2) 0.3729(3) 0.12305(10) 0.0504(9) Uani 1 1 d . . .
H6 H 0.1357 0.3791 0.1071 0.061 Uiso 1 1 calc R . .
C7 C 0.3038(2) 0.3681(3) 0.14410(10) 0.0489(9) Uani 1 1 d . . .
C8 C 0.2884(3) 0.4568(3) 0.12710(11) 0.0561(10) Uani 1 1 d . . .
H8 H 0.2345 0.4905 0.1294 0.067 Uiso 1 1 calc R . .
C9 C 0.3494(3) 0.4964(3) 0.10717(13) 0.0728(13) Uani 1 1 d . . .
H9 H 0.3365 0.556 0.0957 0.087 Uiso 1 1 calc R . .
C10 C 0.4289(3) 0.4500(4) 0.10385(15) 0.0865(16) Uani 1 1 d . . .
H10 H 0.4708 0.4772 0.0901 0.104 Uiso 1 1 calc R . .
C11 C 0.4469(3) 0.3647(4) 0.12045(14) 0.0783(15) Uani 1 1 d . . .
H11 H 0.502 0.3331 0.1184 0.094 Uiso 1 1 calc R . .
C12 C 0.3866(2) 0.3236(3) 0.14019(11) 0.0591(11) Uani 1 1 d . . .
H12 H 0.4009 0.264 0.1514 0.071 Uiso 1 1 calc R . .
C13 C -0.2112(2) 0.1130(2) 0.22836(9) 0.0433(9) Uani 1 1 d . . .
C14 C -0.1548(2) 0.0634(3) 0.25251(11) 0.0495(9) Uani 1 1 d . . .
H14 H -0.1059 0.0282 0.2453 0.059 Uiso 1 1 calc R . .
C15 C -0.1680(3) 0.0640(3) 0.28628(11) 0.0557(11) Uani 1 1 d . . .
H15 H -0.1293 0.0281 0.3017 0.067 Uiso 1 1 calc R . .
C16 C -0.2373(3) 0.1168(3) 0.29798(11) 0.0565(10) Uani 1 1 d . . .
H16 H -0.2456 0.1189 0.3213 0.068 Uiso 1 1 calc R . .
C17 C -0.2938(3) 0.1662(3) 0.27491(10) 0.0490(9) Uani 1 1 d . . .
H17 H -0.3413 0.203 0.2826 0.059 Uiso 1 1 calc R . .
C18 C -0.2828(2) 0.1631(2) 0.24096(9) 0.0449(9) Uani 1 1 d . . .
H18 H -0.3244 0.1955 0.2257 0.054 Uiso 1 1 calc R . .
C19 C -0.2441(2) 0.1955(3) 0.16050(9) 0.0461(9) Uani 1 1 d . . .
C20 C -0.2625(3) 0.1807(4) 0.12559(10) 0.0600(11) Uani 1 1 d . . .
H20 H -0.2523 0.1185 0.1163 0.072 Uiso 1 1 calc R . .
C21 C -0.2949(3) 0.2546(4) 0.10457(11) 0.0677(13) Uani 1 1 d . . .
H21 H -0.3062 0.2421 0.0812 0.081 Uiso 1 1 calc R . .
C22 C -0.3111(3) 0.3457(4) 0.11680(12) 0.0671(12) Uani 1 1 d . . .
H22 H -0.3328 0.3963 0.1021 0.081 Uiso 1 1 calc R . .
C23 C -0.2949(3) 0.3619(3) 0.15102(11) 0.0604(11) Uani 1 1 d . . .
H23 H -0.3069 0.4241 0.1599 0.073 Uiso 1 1 calc R . .
C24 C -0.2616(2) 0.2895(3) 0.17237(10) 0.0499(9) Uani 1 1 d . . .
H24 H -0.2502 0.3032 0.1957 0.06 Uiso 1 1 calc R . .
C25 C -0.1701(3) -0.1996(3) 0.07852(10) 0.0609(11) Uani 1 1 d . . .
C26 C -0.1049(4) -0.2567(4) 0.09635(12) 0.0812(15) Uani 1 1 d . . .
H26 H -0.0675 -0.227 0.1138 0.097 Uiso 1 1 calc R . .
C27 C -0.0929(4) -0.3540(4) 0.08963(13) 0.0934(18) Uani 1 1 d . . .
H27 H -0.0488 -0.3902 0.1026 0.112 Uiso 1 1 calc R . .
C28 C -0.1449(4) -0.3986(4) 0.06420(13) 0.0881(16) Uani 1 1 d . . .
H28 H -0.1383 -0.466 0.0599 0.106 Uiso 1 1 calc R . .
C29 C -0.2063(4) -0.3441(4) 0.04510(12) 0.0762(14) Uani 1 1 d . . .
H29 H -0.2408 -0.3736 0.0269 0.091 Uiso 1 1 calc R . .
C30 C -0.2187(3) -0.2463(3) 0.05215(10) 0.0628(11) Uani 1 1 d . . .
H30 H -0.2616 -0.2103 0.0385 0.075 Uiso 1 1 calc R . .
C31 C -0.2609(3) -0.0214(3) 0.06094(9) 0.0534(10) Uani 1 1 d . . .
C32 C -0.2385(3) 0.0579(3) 0.04161(10) 0.0616(11) Uani 1 1 d . . .
H32 H -0.1783 0.0782 0.0429 0.074 Uiso 1 1 calc R . .
C33 C -0.2996(4) 0.1081(4) 0.02066(12) 0.0804(14) Uani 1 1 d . . .
H33 H -0.2817 0.1636 0.0088 0.096 Uiso 1 1 calc R . .
C34 C -0.3835(4) 0.0791(5) 0.01707(14) 0.0895(16) Uani 1 1 d . . .
H34 H -0.4246 0.1128 0.0019 0.107 Uiso 1 1 calc R . .
C35 C -0.4119(3) 0.0020(5) 0.03466(14) 0.0887(18) Uani 1 1 d . . .
H35 H -0.4724 -0.0171 0.032 0.106 Uiso 1 1 calc R . .
C36 C -0.3509(3) -0.0495(4) 0.05682(11) 0.0737(13) Uani 1 1 d . . .
H36 H -0.3706 -0.1036 0.069 0.088 Uiso 1 1 calc R . .
C37 C -0.0373(3) 0.2577(3) 0.02365(11) 0.0668(12) Uani 1 1 d . . .
C38 C -0.1206(3) 0.2833(4) 0.03423(13) 0.0748(13) Uani 1 1 d . . .
H38 H -0.1436 0.2451 0.0514 0.09 Uiso 1 1 calc R . .
C39 C -0.1699(4) 0.3588(5) 0.02149(17) 0.0932(17) Uani 1 1 d . . .
H39 H -0.2263 0.3716 0.0294 0.112 Uiso 1 1 calc R . .
C40 C -0.1382(4) 0.4173(4) -0.00289(16) 0.0946(17) Uani 1 1 d . . .
H40 H -0.1722 0.4707 -0.0119 0.113 Uiso 1 1 calc R . .
C41 C -0.0561(4) 0.3969(3) -0.01407(14) 0.0817(15) Uani 1 1 d . . .
H41 H -0.0333 0.4373 -0.0306 0.098 Uiso 1 1 calc R . .
C42 C -0.0071(3) 0.3189(3) -0.00142(11) 0.0694(12) Uani 1 1 d . . .
H42 H 0.0487 0.3058 -0.0098 0.083 Uiso 1 1 calc R . .
C43 C 0.1361(3) 0.1818(3) 0.03760(9) 0.0624(11) Uani 1 1 d . . .
C44 C 0.1717(3) 0.2743(3) 0.04576(11) 0.0700(13) Uani 1 1 d . . .
H44 H 0.1324 0.325 0.0509 0.084 Uiso 1 1 calc R . .
C45 C 0.2614(4) 0.2943(4) 0.04652(12) 0.0854(15) Uani 1 1 d . . .
H45 H 0.283 0.3575 0.0523 0.102 Uiso 1 1 calc R . .
C46 C 0.3202(4) 0.2206(5) 0.03868(13) 0.0876(16) Uani 1 1 d . . .
H46 H 0.3821 0.233 0.0391 0.105 Uiso 1 1 calc R . .
C47 C 0.2863(4) 0.1292(4) 0.03027(11) 0.0781(14) Uani 1 1 d . . .
H47 H 0.3256 0.0786 0.0251 0.094 Uiso 1 1 calc R . .
C48 C 0.1975(4) 0.1109(3) 0.02931(10) 0.0669(12) Uani 1 1 d . . .
H48 H 0.1765 0.048 0.0228 0.08 Uiso 1 1 calc R . .
C49 C 0.4521(2) 0.0417(3) 0.15905(10) 0.0507(10) Uani 1 1 d . . .
C50 C 0.4829(3) 0.0882(3) 0.13029(12) 0.0641(12) Uani 1 1 d . . .
H50 H 0.5214 0.1426 0.1336 0.077 Uiso 1 1 calc R . .
C51 C 0.4590(4) 0.0571(5) 0.09796(14) 0.0850(16) Uani 1 1 d . . .
H51 H 0.4797 0.0913 0.0794 0.102 Uiso 1 1 calc R . .
C52 C 0.4057(4) -0.0229(5) 0.09230(14) 0.0930(17) Uani 1 1 d . . .
H52 H 0.3911 -0.0454 0.07 0.112 Uiso 1 1 calc R . .
C53 C 0.3734(3) -0.0704(4) 0.11911(13) 0.0778(14) Uani 1 1 d . . .
H53 H 0.336 -0.1254 0.1153 0.093 Uiso 1 1 calc R . .
C54 C 0.3955(3) -0.0379(3) 0.15169(11) 0.0582(10) Uani 1 1 d . . .
H54 H 0.3713 -0.0707 0.1698 0.07 Uiso 1 1 calc R . .
C55 C 0.4686(2) 0.0024(3) 0.23043(10) 0.0456(9) Uani 1 1 d . . .
C56 C 0.4732(2) -0.0991(3) 0.22689(10) 0.0457(9) Uani 1 1 d . . .
H56 H 0.4795 -0.1258 0.2052 0.055 Uiso 1 1 calc R . .
C57 C 0.4691(2) -0.1608(3) 0.25383(10) 0.0489(9) Uani 1 1 d . . .
H57 H 0.4725 -0.229 0.2503 0.059 Uiso 1 1 calc R . .
C58 C 0.4601(2) -0.1261(3) 0.28607(10) 0.0502(9) Uani 1 1 d . . .
H58 H 0.4573 -0.1695 0.3045 0.06 Uiso 1 1 calc R . .
C59 C 0.4555(3) -0.0271(3) 0.29058(11) 0.0553(10) Uani 1 1 d . . .
H59 H 0.4501 -0.0014 0.3124 0.066 Uiso 1 1 calc R . .
C60 C 0.4585(2) 0.0355(3) 0.26343(10) 0.0521(10) Uani 1 1 d . . .
H60 H 0.4536 0.1035 0.2672 0.063 Uiso 1 1 calc R . .
C61 C 0.1355(3) -0.1025(3) 0.12104(9) 0.0539(10) Uani 1 1 d . . .
C62 C 0.1356(3) -0.1975(3) 0.13385(11) 0.0718(13) Uani 1 1 d . . .
H62 H 0.1232 -0.2073 0.1566 0.086 Uiso 1 1 calc R . .
C63 C 0.1532(5) -0.2769(4) 0.11455(15) 0.112(2) Uani 1 1 d . . .
H63 H 0.1538 -0.3401 0.1242 0.135 Uiso 1 1 calc R . .
C64 C 0.1700(5) -0.2658(6) 0.08113(17) 0.126(3) Uani 1 1 d . . .
H64 H 0.1817 -0.3206 0.0677 0.152 Uiso 1 1 calc R . .
C65 C 0.1694(4) -0.1750(7) 0.06822(14) 0.113(2) Uani 1 1 d . . .
H65 H 0.18 -0.1667 0.0452 0.135 Uiso 1 1 calc R . .
C66 C 0.1538(3) -0.0937(4) 0.08723(11) 0.0768(14) Uani 1 1 d . . .
H66 H 0.1556 -0.031 0.0773 0.092 Uiso 1 1 calc R . .
C67 C 0.1313(2) -0.0154(3) 0.18739(9) 0.0413(8) Uani 1 1 d . . .
C68 C 0.1949(2) -0.0790(3) 0.20293(9) 0.0459(9) Uani 1 1 d . . .
H68 H 0.2276 -0.1198 0.1892 0.055 Uiso 1 1 calc R . .
C69 C 0.2114(3) -0.0841(3) 0.23746(10) 0.0488(9) Uani 1 1 d . . .
H69 H 0.2552 -0.1277 0.247 0.059 Uiso 1 1 calc R . .
C70 C 0.1649(2) -0.0264(3) 0.25837(10) 0.0493(9) Uani 1 1 d . . .
H70 H 0.1763 -0.0302 0.2821 0.059 Uiso 1 1 calc R . .
C71 C 0.1016(2) 0.0369(3) 0.24385(10) 0.0484(9) Uani 1 1 d . . .
H71 H 0.0693 0.0772 0.2578 0.058 Uiso 1 1 calc R . .
C72 C 0.0847(2) 0.0422(3) 0.20943(10) 0.0456(9) Uani 1 1 d . . .
H72 H 0.0404 0.0858 0.2002 0.055 Uiso 1 1 calc R . .
C73 C 0.1849(2) 0.2541(2) 0.29380(9) 0.0432(8) Uani 1 1 d . . .
C74 C 0.1428(3) 0.1911(3) 0.31599(10) 0.0547(10) Uani 1 1 d . . .
H74 H 0.1779 0.1543 0.3323 0.066 Uiso 1 1 calc R . .
C75 C 0.0506(3) 0.1831(3) 0.31395(10) 0.0587(11) Uani 1 1 d . . .
H75 H 0.024 0.1405 0.3289 0.07 Uiso 1 1 calc R . .
C76 C -0.0029(3) 0.2354(3) 0.29074(10) 0.0568(10) Uani 1 1 d . . .
H76 H -0.0656 0.2308 0.2902 0.068 Uiso 1 1 calc R . .
C77 C 0.0369(3) 0.2945(3) 0.26834(9) 0.0485(9) Uani 1 1 d . . .
H77 H 0.0011 0.3294 0.2517 0.058 Uiso 1 1 calc R . .
C78 C 0.1276(2) 0.3034(3) 0.26987(9) 0.0447(9) Uani 1 1 d . . .
H78 H 0.1528 0.3445 0.2541 0.054 Uiso 1 1 calc R . .
C79 C 0.3626(3) 0.2329(3) 0.32986(9) 0.0490(9) Uani 1 1 d . . .
C80 C 0.3311(3) 0.2275(3) 0.36188(11) 0.0626(11) Uani 1 1 d . . .
H80 H 0.2701 0.2399 0.3641 0.075 Uiso 1 1 calc R . .
C81 C 0.3864(3) 0.2045(4) 0.39049(11) 0.0768(14) Uani 1 1 d . . .
H81 H 0.3623 0.1996 0.4117 0.092 Uiso 1 1 calc R . .
C82 C 0.4749(4) 0.1888(4) 0.38836(12) 0.0848(16) Uani 1 1 d . . .
H82 H 0.5124 0.1741 0.408 0.102 Uiso 1 1 calc R . .
C83 C 0.5092(3) 0.1945(3) 0.35756(12) 0.0720(13) Uani 1 1 d . . .
H83 H 0.5709 0.1846 0.3559 0.086 Uiso 1 1 calc R . .
C84 C 0.4538(3) 0.2147(3) 0.32885(11) 0.0552(10) Uani 1 1 d . . .
H84 H 0.4785 0.2163 0.3077 0.066 Uiso 1 1 calc R . .
C85 C 0.5470(14) 0.3723(16) 0.0076(5) 0.311(8) Uiso 1 1 d . . .
C86 C 0.4620(11) 0.4274(12) -0.0135(4) 0.247(6) Uiso 1 1 d . . .
C87 C 0.4185(12) 0.5198(17) -0.0212(5) 0.292(7) Uiso 1 1 d . . .

loop_
_atom_site_aniso_label
_atom_site_aniso_U_11
_atom_site_aniso_U_22
_atom_site_aniso_U_33
_atom_site_aniso_U_23
_atom_site_aniso_U_13
_atom_site_aniso_U_12
K1 0.0400(5) 0.0477(5) 0.0634(6) 0.0071(4) -0.0008(4) 0.0014(4)
K2 0.0501(5) 0.0480(5) 0.0568(5) 0.0002(4) 0.0026(4) -0.0058(4)
K3 0.0674(6) 0.0648(6) 0.0488(5) -0.0101(4) 0.0193(4) -0.0093(5)
K4 0.0540(5) 0.0428(4) 0.0450(5) 0.0076(4) 0.0081(4) 0.0032(4)
K5 0.0736(6) 0.0669(6) 0.0540(6) 0.0157(5) 0.0156(5) 0.0145(5)
K6 0.0514(5) 0.0644(6) 0.0728(6) 0.0149(5) 0.0061(4) 0.0057(4)
K7 0.1024(8) 0.0716(7) 0.0531(6) -0.0060(5) 0.0158(5) -0.0154(6)
P1 0.0449(6) 0.0566(6) 0.0441(6) -0.0040(5) 0.0046(4) 0.0060(5)
P2 0.0591(7) 0.0508(6) 0.0577(7) -0.0060(5) 0.0166(5) 0.0068(5)
P3 0.0822(8) 0.0612(7) 0.0458(6) -0.0068(5) -0.0025(5) 0.0037(6)
P4 0.0949(9) 0.0615(7) 0.0509(7) -0.0067(6) 0.0216(6) -0.0218(6)
P5 0.0547(6) 0.0471(6) 0.0670(7) 0.0057(5) 0.0050(5) -0.0079(5)
P6 0.0541(6) 0.0519(6) 0.0469(6) 0.0055(5) 0.0090(5) 0.0019(5)
P7 0.0538(6) 0.0507(6) 0.0441(6) 0.0010(5) 0.0098(4) 0.0023(5)
C1 0.044(2) 0.046(2) 0.042(2) -0.0083(17) 0.0049(16) -0.0006(16)
C2 0.049(2) 0.084(3) 0.042(2) -0.007(2) 0.0093(18) -0.007(2)
C3 0.044(3) 0.095(4) 0.072(3) -0.021(3) 0.017(2) -0.007(2)
C4 0.040(2) 0.077(3) 0.082(3) -0.008(3) -0.002(2) 0.007(2)
C5 0.055(3) 0.067(3) 0.060(3) 0.010(2) -0.007(2) -0.003(2)
C6 0.045(2) 0.058(2) 0.049(2) 0.0024(19) 0.0033(17) -0.0013(18)
C7 0.041(2) 0.046(2) 0.059(2) -0.0124(19) -0.0012(17) -0.0042(17)
C8 0.045(2) 0.049(2) 0.075(3) -0.008(2) 0.007(2) -0.0050(19)
C9 0.069(3) 0.058(3) 0.092(4) 0.004(3) 0.016(3) -0.014(2)
C10 0.070(3) 0.068(3) 0.126(5) 0.002(3) 0.032(3) -0.023(3)
C11 0.041(3) 0.069(3) 0.128(4) -0.016(3) 0.027(3) -0.010(2)
C12 0.038(2) 0.055(2) 0.084(3) -0.010(2) 0.003(2) -0.0020(19)
C13 0.041(2) 0.0349(18) 0.054(2) -0.0054(16) 0.0034(17) -0.0052(16)
C14 0.039(2) 0.041(2) 0.068(3) 0.0015(19) 0.0034(18) -0.0043(16)
C15 0.053(2) 0.044(2) 0.067(3) 0.010(2) -0.013(2) -0.0105(19)
C16 0.075(3) 0.047(2) 0.048(2) 0.0020(19) 0.005(2) -0.018(2)
C17 0.058(2) 0.0386(19) 0.051(2) 0.0013(18) 0.0111(18) -0.0002(17)
C18 0.048(2) 0.0386(19) 0.048(2) 0.0022(17) 0.0061(17) 0.0015(17)
C19 0.035(2) 0.058(2) 0.047(2) -0.0042(18) 0.0137(16) -0.0053(17)
C20 0.052(2) 0.079(3) 0.051(3) -0.013(2) 0.0148(19) -0.010(2)
C21 0.046(2) 0.109(4) 0.049(3) 0.007(3) 0.0083(19) -0.010(3)
C22 0.041(2) 0.095(4) 0.066(3) 0.020(3) 0.009(2) 0.009(2)
C23 0.053(3) 0.066(3) 0.065(3) 0.010(2) 0.021(2) 0.013(2)
C24 0.044(2) 0.060(2) 0.047(2) -0.0021(19) 0.0124(17) -0.0018(19)
C25 0.087(3) 0.060(3) 0.037(2) 0.000(2) 0.016(2) 0.001(2)
C26 0.117(4) 0.076(3) 0.050(3) -0.012(2) 0.006(3) 0.024(3)
C27 0.157(5) 0.070(3) 0.054(3) -0.004(3) 0.016(3) 0.036(3)
C28 0.152(5) 0.059(3) 0.058(3) -0.003(3) 0.036(3) 0.001(3)
C29 0.108(4) 0.067(3) 0.057(3) -0.011(3) 0.025(3) -0.015(3)
C30 0.087(3) 0.059(3) 0.044(2) 0.001(2) 0.016(2) -0.009(2)
C31 0.058(3) 0.062(3) 0.040(2) -0.0133(19) 0.0042(17) -0.004(2)
C32 0.074(3) 0.054(2) 0.056(3) 0.000(2) 0.000(2) -0.005(2)
C33 0.099(4) 0.075(3) 0.065(3) -0.001(3) -0.011(3) 0.007(3)
C34 0.094(4) 0.103(4) 0.069(4) -0.014(3) -0.011(3) 0.016(4)
C35 0.055(3) 0.142(6) 0.068(3) -0.038(4) -0.001(3) 0.001(3)
C36 0.077(3) 0.094(4) 0.052(3) -0.014(3) 0.021(2) -0.012(3)
C37 0.089(3) 0.062(3) 0.051(3) -0.019(2) 0.013(2) -0.023(2)
C38 0.082(3) 0.075(3) 0.070(3) -0.018(3) 0.023(3) -0.022(3)
C39 0.091(4) 0.082(4) 0.109(5) -0.026(4) 0.022(3) -0.009(3)
C40 0.110(5) 0.070(3) 0.104(5) -0.027(3) 0.008(4) 0.003(3)
C41 0.113(4) 0.052(3) 0.083(4) -0.013(3) 0.023(3) -0.011(3)
C42 0.097(3) 0.053(3) 0.060(3) -0.012(2) 0.022(2) -0.011(3)
C43 0.098(3) 0.059(3) 0.032(2) -0.0033(19) 0.014(2) -0.007(2)
C44 0.094(4) 0.068(3) 0.050(3) -0.008(2) 0.015(2) -0.017(3)
C45 0.106(4) 0.087(4) 0.065(3) -0.003(3) 0.011(3) -0.025(3)
C46 0.082(4) 0.121(5) 0.061(3) 0.012(3) 0.016(3) -0.013(4)
C47 0.109(4) 0.084(4) 0.044(3) 0.003(2) 0.021(3) 0.013(3)
C48 0.092(4) 0.070(3) 0.042(2) 0.003(2) 0.021(2) -0.009(3)
C49 0.037(2) 0.055(2) 0.062(3) 0.008(2) 0.0152(18) 0.0119(18)
C50 0.054(3) 0.069(3) 0.073(3) 0.012(2) 0.022(2) 0.020(2)
C51 0.102(4) 0.088(4) 0.070(4) 0.012(3) 0.036(3) 0.039(3)
C52 0.133(5) 0.086(4) 0.061(3) -0.003(3) 0.013(3) 0.037(4)
C53 0.092(4) 0.063(3) 0.077(4) -0.011(3) -0.003(3) 0.015(3)
C54 0.058(3) 0.058(3) 0.060(3) 0.002(2) 0.009(2) 0.010(2)
C55 0.0311(19) 0.045(2) 0.061(3) -0.0009(18) 0.0027(16) 0.0003(16)
C56 0.041(2) 0.047(2) 0.050(2) -0.0010(18) 0.0066(16) -0.0020(17)
C57 0.042(2) 0.0374(19) 0.067(3) -0.0034(19) 0.0048(18) -0.0038(16)
C58 0.047(2) 0.047(2) 0.057(3) 0.0056(19) 0.0085(18) -0.0039(18)
C59 0.055(2) 0.056(2) 0.056(3) -0.007(2) 0.0105(19) -0.001(2)
C60 0.053(2) 0.041(2) 0.061(3) -0.0002(19) -0.0004(19) 0.0031(18)
C61 0.058(2) 0.065(3) 0.039(2) -0.0003(19) 0.0086(17) 0.004(2)
C62 0.104(4) 0.061(3) 0.049(3) -0.008(2) 0.002(2) 0.006(3)
C63 0.186(6) 0.073(3) 0.071(4) -0.026(3) -0.031(4) 0.041(4)
C64 0.168(7) 0.136(6) 0.070(4) -0.055(4) -0.025(4) 0.059(5)
C65 0.125(5) 0.171(7) 0.042(3) -0.022(4) 0.005(3) 0.036(5)
C66 0.094(4) 0.096(4) 0.042(3) -0.005(3) 0.014(2) 0.000(3)
C67 0.040(2) 0.0420(19) 0.043(2) -0.0011(16) 0.0072(15) -0.0052(16)
C68 0.051(2) 0.041(2) 0.047(2) -0.0025(17) 0.0134(17) 0.0021(17)
C69 0.056(2) 0.042(2) 0.049(2) 0.0062(17) 0.0072(18) 0.0081(18)
C70 0.057(2) 0.049(2) 0.044(2) -0.0044(18) 0.0113(18) -0.0019(19)
C71 0.044(2) 0.053(2) 0.049(2) -0.0143(18) 0.0112(17) -0.0010(18)
C72 0.037(2) 0.044(2) 0.056(2) -0.0077(18) 0.0042(17) 0.0041(16)
C73 0.057(2) 0.0355(18) 0.039(2) -0.0079(16) 0.0138(17) -0.0003(17)
C74 0.077(3) 0.046(2) 0.043(2) -0.0017(18) 0.0183(19) -0.004(2)
C75 0.077(3) 0.050(2) 0.053(3) -0.013(2) 0.030(2) -0.024(2)
C76 0.062(3) 0.055(2) 0.054(3) -0.018(2) 0.016(2) -0.013(2)
C77 0.054(2) 0.050(2) 0.044(2) -0.0094(18) 0.0134(17) -0.0019(18)
C78 0.052(2) 0.044(2) 0.039(2) -0.0059(16) 0.0133(16) 0.0023(17)
C79 0.064(3) 0.039(2) 0.045(2) -0.0010(17) 0.0087(18) 0.0083(18)
C80 0.070(3) 0.064(3) 0.056(3) -0.001(2) 0.015(2) 0.019(2)
C81 0.094(4) 0.090(4) 0.047(3) 0.006(2) 0.011(2) 0.034(3)
C82 0.103(4) 0.097(4) 0.053(3) 0.008(3) 0.001(3) 0.043(3)
C83 0.072(3) 0.071(3) 0.074(3) 0.003(2) 0.006(2) 0.022(2)
C84 0.069(3) 0.042(2) 0.055(3) -0.0005(19) 0.010(2) 0.010(2)

loop_
_atom_type_symbol
_atom_type_description
_atom_type_scat_dispersion_real
_atom_type_scat_dispersion_imag
_atom_type_scat_source
C C 0.0033 0.0016 'International Tables Vol C Tables 4.2.6.8 and 6.1.1.4'
H H 0 0 'International Tables Vol C Tables 4.2.6.8 and 6.1.1.4'
K K 0.2009 0.2494 'International Tables Vol C Tables 4.2.6.8 and 6.1.1.4'
P P 0.1023 0.0942 'International Tables Vol C Tables 4.2.6.8 and 6.1.1.4'

loop_
_geom_angle_atom_site_label_1
_geom_angle_atom_site_label_2
_geom_angle_atom_site_label_3
_geom_angle
_geom_angle_site_symmetry_1
_geom_angle_site_symmetry_3
_geom_angle_publ_flag
C16 K1 C56 138.73(11) 2 2_655 ?
C16 K1 C15 25.65(11) 2 2 ?
C56 K1 C15 155.95(10) 2_655 2 ?
C16 K1 C17 25.46(10) 2 2 ?
C56 K1 C17 114.85(10) 2_655 2 ?
C15 K1 C17 44.17(11) 2 2 ?
C16 K1 C55 113.18(11) 2 2_655 ?
C56 K1 C55 25.59(9) 2_655 2_655 ?
C15 K1 C55 132.52(10) 2 2_655 ?
C17 K1 C55 89.44(10) 2 2_655 ?
C16 K1 C57 145.73(11) 2 2_655 ?
C56 K1 C57 25.03(9) 2_655 2_655 ?
C15 K1 C57 170.96(12) 2 2_655 ?
C17 K1 C57 129.86(10) 2 2_655 ?
C55 K1 C57 44.64(9) 2_655 2_655 ?
C16 K1 C60 98.51(11) 2 2_655 ?
C56 K1 C60 43.43(10) 2_655 2_655 ?
C15 K1 C60 123.17(11) 2 2_655 ?
C17 K1 C60 80.02(10) 2 2_655 ?
C55 K1 C60 25.16(9) 2_655 2_655 ?
C57 K1 C60 49.90(10) 2_655 2_655 ?
C16 K1 C58 124.11(11) 2 2_655 ?
C56 K1 C58 43.82(10) 2_655 2_655 ?
C15 K1 C58 146.84(12) 2 2_655 ?
C17 K1 C58 116.78(10) 2 2_655 ?
C55 K1 C58 51.82(10) 2_655 2_655 ?
C57 K1 C58 24.53(9) 2_655 2_655 ?
C60 K1 C58 42.67(10) 2_655 2_655 ?
C16 K1 P7 135.39(9) 2 . ?
C56 K1 P7 74.82(7) 2_655 . ?
C15 K1 P7 110.81(9) 2 . ?
C17 K1 P7 134.80(8) 2 . ?
C55 K1 P7 94.79(7) 2_655 . ?
C57 K1 P7 78.19(7) 2_655 . ?
C60 K1 P7 117.90(7) 2_655 . ?
C58 K1 P7 100.45(7) 2_655 . ?
C16 K1 C18 43.83(10) 2 2 ?
C56 K1 C18 105.72(9) 2_655 2 ?
C15 K1 C18 50.24(10) 2 2 ?
C17 K1 C18 24.35(9) 2 2 ?
C55 K1 C18 83.66(9) 2_655 2 ?
C57 K1 C18 128.30(10) 2_655 2 ?
C60 K1 C18 84.67(10) 2_655 2 ?
C58 K1 C18 127.09(9) 2_655 2 ?
P7 K1 C18 111.59(7) . 2 ?
C16 K1 C59 103.33(11) 2 2_655 ?
C56 K1 C59 50.37(10) 2_655 2_655 ?
C15 K1 C59 128.58(11) 2 2_655 ?
C17 K1 C59 92.94(10) 2 2_655 ?
C55 K1 C59 44.13(10) 2_655 2_655 ?
C57 K1 C59 42.50(10) 2_655 2_655 ?
C60 K1 C59 24.20(9) 2_655 2_655 ?
C58 K1 C59 23.90(9) 2_655 2_655 ?
P7 K1 C59 120.55(8) . 2_655 ?
C18 K1 C59 104.54(10) 2 2_655 ?
C16 K1 C14 43.53(11) 2 2 ?
C56 K1 C14 137.97(10) 2_655 2 ?
C15 K1 C14 24.18(10) 2 2 ?
C17 K1 C14 49.69(10) 2 2 ?
C55 K1 C14 122.85(10) 2_655 2 ?
C57 K1 C14 162.29(11) 2_655 2 ?
C60 K1 C14 126.25(10) 2_655 2 ?
C58 K1 C14 166.39(10) 2_655 2 ?
P7 K1 C14 92.32(7) . 2 ?
C18 K1 C14 41.82(9) 2 2 ?
C59 K1 C14 142.63(10) 2_655 2 ?
C70 K2 C71 25.08(9) . . ?
C70 K2 C69 25.05(9) . . ?
C71 K2 C69 43.73(10) . . ?
C70 K2 C72 43.94(10) . . ?
C71 K2 C72 24.72(9) . . ?
C69 K2 C72 50.68(10) . . ?
C70 K2 C68 43.96(9) . . ?
C71 K2 C68 50.71(9) . . ?
C69 K2 C68 24.76(9) . . ?
C72 K2 C68 43.29(9) . . ?
C70 K2 C60 88.97(10) . . ?
C71 K2 C60 113.59(10) . . ?
C69 K2 C60 79.79(10) . . ?
C72 K2 C60 130.10(10) . . ?
C68 K2 C60 94.17(10) . . ?
C70 K2 P1 132.19(8) . . ?
C71 K2 P1 107.32(8) . . ?
C69 K2 P1 137.65(8) . . ?
C72 K2 P1 90.20(7) . . ?
C68 K2 P1 116.11(7) . . ?
C60 K2 P1 138.79(8) . . ?
C70 K2 C67 52.04(9) . . ?
C71 K2 C67 44.30(9) . . ?
C69 K2 C67 44.19(9) . . ?
C72 K2 C67 25.09(8) . . ?
C68 K2 C67 24.90(9) . . ?
C60 K2 C67 119.05(9) . . ?
P1 K2 C67 93.62(7) . . ?
C70 K2 C55 96.31(10) . . ?
C71 K2 C55 120.66(10) . . ?
C69 K2 C55 78.23(9) . . ?
C72 K2 C55 125.97(9) . . ?
C68 K2 C55 83.13(9) . . ?
C60 K2 C55 24.89(9) . . ?
P1 K2 C55 127.66(7) . . ?
C67 K2 C55 105.87(9) . . ?
C70 K2 P7 93.67(7) . . ?
C71 K2 P7 93.05(7) . . ?
C69 K2 P7 114.49(7) . . ?
C72 K2 P7 112.32(7) . . ?
C68 K2 P7 137.55(7) . . ?
C60 K2 P7 80.00(7) . . ?
P1 K2 P7 93.33(3) . . ?
C67 K2 P7 136.70(7) . . ?
C55 K2 P7 103.20(7) . . ?
C70 K2 P5 126.39(7) . . ?
C71 K2 P5 148.13(8) . . ?
C69 K2 P5 104.57(7) . . ?
C72 K2 P5 139.50(7) . . ?
C68 K2 P5 99.69(7) . . ?
C60 K2 P5 49.36(8) . . ?
P1 K2 P5 96.02(3) . . ?
C67 K2 P5 114.42(7) . . ?
C55 K2 P5 31.68(7) . . ?
P7 K2 P5 107.23(3) . . ?
C70 K2 K1 136.86(7) . . ?
C71 K2 K1 122.33(7) . . ?
C69 K2 K1 161.49(7) . . ?
C72 K2 K1 123.75(7) . . ?
C68 K2 K1 164.77(7) . . ?
C60 K2 K1 101.00(7) . . ?
P1 K2 K1 50.14(2) . . ?
C67 K2 K1 139.89(7) . . ?
C55 K2 K1 110.27(7) . . ?
P7 K2 K1 48.38(2) . . ?
P5 K2 K1 89.26(3) . . ?
C12 K3 C51 81.19(14) . . ?
C12 K3 C46 83.67(14) . . ?
C51 K3 C46 70.12(14) . . ?
C12 K3 C52 104.85(15) . . ?
C51 K3 C52 24.07(14) . . ?
C46 K3 C52 77.54(16) . . ?
C12 K3 C45 77.09(13) . . ?
C51 K3 C45 92.61(15) . . ?
C46 K3 C45 24.50(13) . . ?
C52 K3 C45 102.04(15) . . ?
C12 K3 C47 107.10(14) . . ?
C51 K3 C47 68.78(14) . . ?
C46 K3 C47 24.24(13) . . ?
C52 K3 C47 65.99(14) . . ?
C45 K3 C47 42.36(14) . . ?
C12 K3 P6 135.46(9) . . ?
C51 K3 P6 121.44(12) . . ?
C46 K3 P6 138.08(11) . . ?
C52 K3 P6 100.19(13) . . ?
C45 K3 P6 132.31(11) . . ?
C47 K3 P6 116.65(11) . . ?
C12 K3 P1 50.11(8) . . ?
C51 K3 P1 124.58(12) . . ?
C46 K3 P1 119.62(13) . . ?
C52 K3 P1 141.79(11) . . ?
C45 K3 P1 99.15(11) . . ?
C47 K3 P1 141.52(10) . . ?
P6 K3 P1 88.21(3) . . ?
C12 K3 C7 24.88(9) . . ?
C51 K3 C7 105.99(14) . . ?
C46 K3 C7 90.24(14) . . ?
C52 K3 C7 129.73(15) . . ?
C45 K3 C7 74.30(12) . . ?
C47 K3 C7 114.16(13) . . ?
P6 K3 C7 119.43(7) . . ?
P1 K3 C7 31.64(7) . . ?
C12 K3 C44 93.72(11) . . ?
C51 K3 C44 112.14(13) . . ?
C46 K3 C44 42.20(13) . . ?
C52 K3 C44 114.29(13) . . ?
C45 K3 C44 23.77(12) . . ?
C47 K3 C44 48.31(12) . . ?
P6 K3 C44 108.71(9) . . ?
P1 K3 C44 97.56(8) . . ?
C7 K3 C44 82.58(10) . . ?
C12 K3 C53 112.29(12) . . ?
C51 K3 C53 41.62(14) . . ?
C46 K3 C53 100.71(16) . . ?
C52 K3 C53 23.65(13) . . ?
C45 K3 C53 125.14(15) . . ?
C47 K3 C53 85.99(13) . . ?
P6 K3 C53 79.82(10) . . ?
P1 K3 C53 129.19(9) . . ?
C7 K3 C53 134.53(11) . . ?
C44 K3 C53 133.11(12) . . ?
C12 K3 C50 65.58(11) . . ?
C51 K3 C50 23.64(12) . . ?
C46 K3 C50 86.85(13) . . ?
C52 K3 C50 41.62(14) . . ?
C45 K3 C50 105.04(13) . . ?
C47 K3 C50 90.96(13) . . ?
P6 K3 C50 119.41(8) . . ?
P1 K3 C50 102.10(9) . . ?
C7 K3 C50 89.83(11) . . ?
C44 K3 C50 128.05(12) . . ?
C53 K3 C50 47.64(12) . . ?
C77 K4 C78 25.62(9) 2_545 2_545 ?
C77 K4 C76 25.61(10) 2_545 2_545 ?
C78 K4 C76 45.02(10) 2_545 2_545 ?
C77 K4 P2 106.58(8) 2_545 . ?
C78 K4 P2 90.56(7) 2_545 . ?
C76 K4 P2 132.17(8) 2_545 . ?
C77 K4 C73 45.49(10) 2_545 2_545 ?
C78 K4 C73 25.57(9) 2_545 2_545 ?
C76 K4 C73 53.03(10) 2_545 2_545 ?
P2 K4 C73 96.17(7) . 2_545 ?
C77 K4 P3 148.45(8) 2_545 . ?
C78 K4 P3 130.15(8) 2_545 . ?
C76 K4 P3 133.06(9) 2_545 . ?
P2 K4 P3 85.98(3) . . ?
C73 K4 P3 105.54(7) 2_545 . ?
C77 K4 C75 43.89(11) 2_545 2_545 ?
C78 K4 C75 51.01(10) 2_545 2_545 ?
C76 K4 C75 24.83(10) 2_545 2_545 ?
P2 K4 C75 139.87(8) . 2_545 ?
C73 K4 C75 44.45(10) 2_545 2_545 ?
P3 K4 C75 108.94(9) . 2_545 ?
C77 K4 C74 51.42(11) 2_545 2_545 ?
C78 K4 C74 43.85(10) 2_545 2_545 ?
C76 K4 C74 44.16(11) 2_545 2_545 ?
P2 K4 C74 119.86(8) . 2_545 ?
C73 K4 C74 25.26(9) 2_545 2_545 ?
P3 K4 C74 97.12(8) . 2_545 ?
C75 K4 C74 24.62(10) 2_545 2_545 ?
C77 K4 P6 110.04(8) 2_545 . ?
C78 K4 P6 134.51(7) 2_545 . ?
C76 K4 P6 100.00(8) 2_545 . ?
P2 K4 P6 103.44(3) . . ?
C73 K4 P6 153.00(7) 2_545 . ?
P3 K4 P6 94.30(4) . . ?
C75 K4 P6 111.95(8) 2_545 . ?
C74 K4 P6 135.76(8) 2_545 . ?
C77 K4 C67 80.31(9) 2_545 . ?
C78 K4 C67 103.28(9) 2_545 . ?
C76 K4 C67 77.75(10) 2_545 . ?
P2 K4 C67 102.44(7) . . ?
C73 K4 C67 125.75(9) 2_545 . ?
P3 K4 C67 126.04(7) . . ?
C75 K4 C67 98.09(11) 2_545 . ?
C74 K4 C67 121.50(10) 2_545 . ?
P6 K4 C67 31.74(6) . . ?
C77 K4 C72 76.37(10) 2_545 . ?
C78 K4 C72 92.98(10) 2_545 . ?
C76 K4 C72 84.59(11) 2_545 . ?
P2 K4 C72 80.63(7) . . ?
C73 K4 C72 118.49(10) 2_545 . ?
P3 K4 C72 134.97(7) . . ?
C75 K4 C72 108.86(11) 2_545 . ?
C74 K4 C72 126.79(10) 2_545 . ?
P6 K4 C72 48.73(7) . . ?
C67 K4 C72 24.31(8) . . ?
C77 K4 K5 145.96(8) 2_545 . ?
C78 K4 K5 147.69(7) 2_545 . ?
C76 K4 K5 150.87(9) 2_545 . ?
P2 K4 K5 60.00(3) . . ?
C73 K4 K5 154.01(7) 2_545 . ?
P3 K4 K5 65.36(3) . . ?
C75 K4 K5 160.11(7) 2_545 . ?
C74 K4 K5 162.40(8) 2_545 . ?
P6 K4 K5 52.02(2) . . ?
C67 K4 K5 73.41(6) . . ?
C72 K4 K5 70.73(7) . . ?
C4 K5 C3 24.86(12) . . ?
C4 K5 P6 129.94(9) . . ?
C3 K5 P6 111.17(9) . . ?
C4 K5 C5 24.89(11) . . ?
C3 K5 C5 42.78(12) . . ?
P6 K5 C5 119.44(8) . . ?
C4 K5 C20 80.31(11) . . ?
C3 K5 C20 84.06(11) . . ?
P6 K5 C20 135.63(9) . . ?
C5 K5 C20 100.28(11) . . ?
C4 K5 P4 106.65(10) . . ?
C3 K5 P4 127.04(10) . . ?
P6 K5 P4 87.95(4) . . ?
C5 K5 P4 84.49(9) . . ?
C20 K5 P4 116.52(8) . . ?
C4 K5 C2 42.13(11) . . ?
C3 K5 C2 23.43(10) . . ?
P6 K5 C2 89.07(8) . . ?
C5 K5 C2 47.87(11) . . ?
C20 K5 C2 105.66(10) . . ?
P4 K5 C2 121.21(7) . . ?
C4 K5 P2 92.46(10) . . ?
C3 K5 P2 77.32(9) . . ?
P6 K5 P2 95.00(3) . . ?
C5 K5 P2 117.11(9) . . ?
C20 K5 P2 46.23(8) . . ?
P4 K5 P2 152.33(4) . . ?
C2 K5 P2 86.39(7) . . ?
C4 K5 K4 137.61(10) . . ?
C3 K5 K4 115.02(10) . . ?
P6 K5 K4 53.07(3) . . ?
C5 K5 K4 156.12(8) . . ?
C20 K5 K4 82.58(9) . . ?
P4 K5 K4 115.69(4) . . ?
C2 K5 K4 108.38(8) . . ?
P2 K5 K4 49.26(2) . . ?
C4 K5 K3 98.60(8) . . ?
C3 K5 K3 94.55(8) . . ?
P6 K5 K3 44.58(2) . . ?
C5 K5 K3 78.92(8) . . ?
C20 K5 K3 178.55(8) . . ?
P4 K5 K3 64.67(3) . . ?
C2 K5 K3 72.90(7) . . ?
P2 K5 K3 133.06(3) . . ?
K4 K5 K3 97.66(2) . . ?
C4 K5 K7 151.55(10) . . ?
C3 K5 K7 172.28(9) . . ?
P6 K5 K7 66.89(3) . . ?
C5 K5 K7 130.88(9) . . ?
C20 K5 K7 102.55(8) . . ?
P4 K5 K7 46.40(3) . . ?
C2 K5 K7 151.34(7) . . ?
P2 K5 K7 110.10(3) . . ?
K4 K5 K7 70.26(2) . . ?
K3 K5 K7 78.87(2) . . ?
C50 K6 C79 125.71(12) 1_455 2_545 ?
C50 K6 C49 26.09(10) 1_455 1_455 ?
C79 K6 C49 106.44(10) 2_545 1_455 ?
C50 K6 C80 128.17(13) 1_455 2_545 ?
C79 K6 C80 25.37(10) 2_545 2_545 ?
C49 K6 C80 119.37(11) 1_455 2_545 ?
C50 K6 P2 108.42(10) 1_455 . ?
C79 K6 P2 121.02(8) 2_545 . ?
C49 K6 P2 114.28(8) 1_455 . ?
C80 K6 P2 123.03(9) 2_545 . ?
C50 K6 P7 137.47(9) 1_455 2_545 ?
C79 K6 P7 31.66(7) 2_545 2_545 ?
C49 K6 P7 111.54(8) 1_455 2_545 ?
C80 K6 P7 51.48(8) 2_545 2_545 ?
P2 K6 P7 92.41(3) . 2_545 ?
C50 K6 P5 46.43(9) 1_455 1_455 ?
C79 K6 P5 109.95(8) 2_545 1_455 ?
C49 K6 P5 28.94(8) 1_455 1_455 ?
C80 K6 P5 132.35(8) 2_545 1_455 ?
P2 K6 P5 89.82(3) . 1_455 ?
P7 K6 P5 99.00(3) 2_545 1_455 ?
C50 K6 P3 118.32(9) 1_455 . ?
C79 K6 P3 94.77(8) 2_545 . ?
C49 K6 P3 143.56(8) 1_455 . ?
C80 K6 P3 71.87(8) 2_545 . ?
P2 K6 P3 76.68(3) . . ?
P7 K6 P3 102.13(3) 2_545 . ?
P5 K6 P3 155.28(4) 1_455 . ?
C50 K6 K4 150.69(9) 1_455 . ?
C79 K6 K4 83.38(7) 2_545 . ?
C49 K6 K4 161.63(8) 1_455 . ?
C80 K6 K4 75.96(8) 2_545 . ?
P2 K6 K4 48.19(2) . . ?
P7 K6 K4 68.78(2) 2_545 . ?
P5 K6 K4 133.33(3) 1_455 . ?
P3 K6 K4 47.16(2) . . ?
C50 K6 K1 105.41(9) 1_455 2_545 ?
C79 K6 K1 74.22(7) 2_545 2_545 ?
C49 K6 K1 83.49(7) 1_455 2_545 ?
C80 K6 K1 97.69(8) 2_545 2_545 ?
P2 K6 K1 70.24(3) . 2_545 ?
P7 K6 K1 46.86(2) 2_545 2_545 ?
P5 K6 K1 59.03(2) 1_455 2_545 ?
P3 K6 K1 131.51(3) . 2_545 ?
K4 K6 K1 84.40(2) . 2_545 ?
C25 K7 C66 109.41(12) . . ?
C25 K7 C65 110.80(17) . . ?
C66 K7 C65 24.90(14) . . ?
C25 K7 P3 33.32(8) . . ?
C66 K7 P3 104.56(9) . . ?
C65 K7 P3 120.14(11) . . ?
C25 K7 P4 117.93(9) . 3 ?
C66 K7 P4 119.07(9) . 3 ?
C65 K7 P4 99.65(10) . 3 ?
P3 K7 P4 136.03(5) . 3 ?
C25 K7 C26 24.54(11) . . ?
C66 K7 C26 87.95(13) . . ?
C65 K7 C26 86.31(17) . . ?
P3 K7 C26 49.07(8) . . ?
P4 K7 C26 123.48(9) 3 . ?
C25 K7 C42 88.32(11) . 3 ?
C66 K7 C42 97.97(13) . 3 ?
C65 K7 C42 73.25(16) . 3 ?
P3 K7 C42 121.50(9) . 3 ?
P4 K7 C42 50.39(8) 3 3 ?
C26 K7 C42 79.32(11) . 3 ?
C25 K7 P4 126.21(9) . . ?
C66 K7 P4 79.29(11) . . ?
C65 K7 P4 97.82(16) . . ?
P3 K7 P4 92.95(4) . . ?
P4 K7 P4 99.82(4) 3 . ?
C26 K7 P4 135.28(9) . . ?
C42 K7 P4 144.55(9) 3 . ?
C25 K7 K7 145.57(10) . 3 ?
C66 K7 K7 102.50(10) . 3 ?
C65 K7 K7 103.58(15) . 3 ?
P3 K7 K7 125.60(5) . 3 ?
P4 K7 K7 52.04(3) 3 3 ?
C26 K7 K7 169.50(10) . 3 ?
C42 K7 K7 99.94(8) 3 3 ?
P4 K7 K7 47.79(3) . 3 ?
C25 K7 K5 86.02(8) . . ?
C66 K7 K5 72.23(9) . . ?
C65 K7 K5 97.09(12) . . ?
P3 K7 K5 54.50(3) . . ?
P4 K7 K5 142.79(4) 3 . ?
C26 K7 K5 90.47(8) . . ?
C42 K7 K5 166.23(9) 3 . ?
P4 K7 K5 44.82(2) . . ?
K7 K7 K5 91.78(3) 3 . ?
C1 P1 C7 105.23(17) . . ?
C1 P1 K2 125.44(13) . . ?
C7 P1 K2 126.75(13) . . ?
C1 P1 K3 96.34(12) . . ?
C7 P1 K3 74.25(12) . . ?
K2 P1 K3 84.20(3) . . ?
C1 P1 K1 120.26(12) . . ?
C7 P1 K1 85.44(12) . . ?
K2 P1 K1 82.75(3) . . ?
K3 P1 K1 141.91(4) . . ?
C13 P2 C19 108.04(17) . . ?
C13 P2 K4 117.53(12) . . ?
C19 P2 K4 134.43(12) . . ?
C13 P2 K6 105.54(11) . . ?
C19 P2 K6 86.70(12) . . ?
K4 P2 K6 81.27(3) . . ?
C13 P2 K5 144.57(12) . . ?
C19 P2 K5 72.56(11) . . ?
K4 P2 K5 70.74(3) . . ?
K6 P2 K5 109.84(4) . . ?
C31 P3 C25 104.08(19) . . ?
C31 P3 K4 153.51(13) . . ?
C25 P3 K4 99.43(14) . . ?
C31 P3 K7 95.38(13) . . ?
C25 P3 K7 68.32(14) . . ?
K4 P3 K7 104.59(4) . . ?
C31 P3 K6 85.11(13) . . ?
C25 P3 K6 111.79(14) . . ?
K4 P3 K6 74.87(3) . . ?
K7 P3 K6 179.46(4) . . ?
C43 P4 C37 102.2(2) . . ?
C43 P4 K7 84.06(13) . 3 ?
C37 P4 K7 82.75(14) . 3 ?
C43 P4 K5 112.98(13) . . ?
C37 P4 K5 96.25(14) . . ?
K7 P4 K5 162.62(5) 3 . ?
C43 P4 K7 116.02(15) . . ?
C37 P4 K7 135.82(15) . . ?
K7 P4 K7 80.18(4) 3 . ?
K5 P4 K7 88.79(4) . . ?
C49 P5 C55 106.29(18) . . ?
C49 P5 K2 96.27(12) . . ?
C55 P5 K2 72.84(11) . . ?
C49 P5 K6 59.42(11) . 1_655 ?
C55 P5 K6 97.75(12) . 1_655 ?
K2 P5 K6 151.11(4) . 1_655 ?
C61 P6 C67 106.74(17) . . ?
C61 P6 K5 126.79(13) . . ?
C67 P6 K5 117.83(12) . . ?
C61 P6 K4 91.08(13) . . ?
C67 P6 K4 74.96(11) . . ?
K5 P6 K4 74.90(3) . . ?
C61 P6 K3 96.75(13) . . ?
C67 P6 K3 112.48(11) . . ?
K5 P6 K3 91.95(4) . . ?
K4 P6 K3 166.85(4) . . ?
C79 P7 C73 108.57(18) . . ?
C79 P7 K1 133.93(13) . . ?
C73 P7 K1 112.19(12) . . ?
C79 P7 K2 120.51(12) . . ?
C73 P7 K2 86.45(11) . . ?
K1 P7 K2 82.95(3) . . ?
C79 P7 K6 65.87(12) . 2 ?
C73 P7 K6 103.74(11) . 2 ?
K1 P7 K6 84.18(3) . 2 ?
K2 P7 K6 165.92(4) . 2 ?
C2 C1 C6 115.6(3) . . ?
C2 C1 P1 117.5(3) . . ?
C6 C1 P1 126.7(3) . . ?
C3 C2 C1 121.7(4) . . ?
C3 C2 K5 66.6(2) . . ?
C1 C2 K5 87.8(2) . . ?
C4 C3 C2 121.6(4) . . ?
C4 C3 K5 74.5(3) . . ?
C2 C3 K5 89.9(3) . . ?
C3 C4 C5 118.3(4) . . ?
C3 C4 K5 80.7(3) . . ?
C5 C4 K5 83.2(3) . . ?
C4 C5 C6 120.7(4) . . ?
C4 C5 K5 71.9(3) . . ?
C6 C5 K5 89.7(2) . . ?
C5 C6 C1 122.0(4) . . ?
C8 C7 C12 115.7(4) . . ?
C8 C7 P1 126.8(3) . . ?
C12 C7 P1 117.3(3) . . ?
C8 C7 K3 126.4(3) . . ?
C12 C7 K3 72.1(2) . . ?
P1 C7 K3 74.12(12) . . ?
C9 C8 C7 121.9(4) . . ?
C10 C9 C8 120.2(5) . . ?
C11 C10 C9 119.5(5) . . ?
C10 C11 C12 121.1(4) . . ?
C11 C12 C7 121.4(4) . . ?
C11 C12 K3 120.3(3) . . ?
C7 C12 K3 83.0(2) . . ?
C14 C13 C18 115.6(3) . . ?
C14 C13 P2 117.1(3) . . ?
C18 C13 P2 127.1(3) . . ?
C14 C13 K1 73.4(2) . 2_545 ?
C18 C13 K1 72.3(2) . 2_545 ?
P2 C13 K1 118.55(14) . 2_545 ?
C15 C14 C13 122.4(4) . . ?
C15 C14 K1 69.9(2) . 2_545 ?
C13 C14 K1 82.9(2) . 2_545 ?
C14 C15 C16 120.5(4) . . ?
C14 C15 K1 85.9(2) . 2_545 ?
C16 C15 K1 74.2(2) . 2_545 ?
C17 C16 C15 118.5(4) . . ?
C17 C16 K1 80.6(2) . 2_545 ?
C15 C16 K1 80.1(2) . 2_545 ?
C18 C17 C16 121.2(4) . . ?
C18 C17 K1 84.3(2) . 2_545 ?
C16 C17 K1 73.9(2) . 2_545 ?
C17 C18 C13 121.7(3) . . ?
C17 C18 K1 71.3(2) . 2_545 ?
C13 C18 K1 83.9(2) . 2_545 ?
C24 C19 C20 115.9(4) . . ?
C24 C19 P2 126.7(3) . . ?
C20 C19 P2 117.1(3) . . ?
C21 C20 C19 121.6(4) . . ?
C21 C20 K5 107.8(3) . . ?
C19 C20 K5 88.5(2) . . ?
C22 C21 C20 121.3(4) . . ?
C21 C22 C23 118.3(4) . . ?
C24 C23 C22 121.2(4) . . ?
C23 C24 C19 121.6(4) . . ?
C30 C25 C26 115.4(4) . . ?
C30 C25 P3 127.8(4) . . ?
C26 C25 P3 116.8(3) . . ?
C30 C25 K7 100.6(3) . . ?
C26 C25 K7 90.1(3) . . ?
P3 C25 K7 78.36(15) . . ?
C27 C26 C25 122.8(5) . . ?
C27 C26 K7 115.5(3) . . ?
C25 C26 K7 65.4(3) . . ?
C28 C27 C26 120.0(5) . . ?
C29 C28 C27 118.9(5) . . ?
C28 C29 C30 120.8(5) . . ?
C25 C30 C29 121.9(5) . . ?
C32 C31 C36 115.3(4) . . ?
C32 C31 P3 120.3(3) . . ?
C36 C31 P3 124.1(3) . . ?
C33 C32 C31 123.1(5) . . ?
C34 C33 C32 120.1(5) . . ?
C33 C34 C35 121.3(5) . . ?
C34 C35 C36 119.7(5) . . ?
C31 C36 C35 120.5(5) . . ?
C38 C37 C42 114.5(5) . . ?
C38 C37 P4 120.8(4) . . ?
C42 C37 P4 124.6(4) . . ?
C39 C38 C37 124.0(5) . . ?
C38 C39 C40 119.9(6) . . ?
C39 C40 C41 119.0(6) . . ?
C42 C41 C40 120.7(5) . . ?
C41 C42 C37 121.9(5) . . ?
C41 C42 K7 127.6(3) . 3 ?
C37 C42 K7 82.4(3) . 3 ?
C48 C43 C44 115.7(4) . . ?
C48 C43 P4 119.9(3) . . ?
C44 C43 P4 124.3(4) . . ?
C48 C43 K3 76.6(3) . . ?
C44 C43 K3 75.7(3) . . ?
P4 C43 K3 113.43(16) . . ?
C45 C44 C43 122.7(5) . . ?
C45 C44 K3 75.2(3) . . ?
C43 C44 K3 80.6(3) . . ?
C44 C45 C46 119.5(5) . . ?
C44 C45 K3 81.1(3) . . ?
C46 C45 K3 76.4(3) . . ?
C47 C46 C45 118.7(5) . . ?
C47 C46 K3 79.4(3) . . ?
C45 C46 K3 79.1(3) . . ?
C48 C47 C46 121.2(5) . . ?
C48 C47 K3 82.1(3) . . ?
C46 C47 K3 76.3(3) . . ?
C47 C48 C43 122.3(5) . . ?
C47 C48 K3 74.6(3) . . ?
C43 C48 K3 79.7(2) . . ?
C54 C49 C50 114.6(4) . . ?
C54 C49 P5 128.9(3) . . ?
C50 C49 P5 116.4(3) . . ?
C54 C49 K6 104.0(2) . 1_655 ?
C50 C49 K6 74.2(2) . 1_655 ?
P5 C49 K6 91.64(14) . 1_655 ?
C51 C50 C49 122.4(5) . . ?
C51 C50 K6 102.4(3) . 1_655 ?
C49 C50 K6 79.7(2) . 1_655 ?
C51 C50 K3 72.7(3) . . ?
C49 C50 K3 84.1(2) . . ?
K6 C50 K3 156.99(17) 1_655 . ?
C52 C51 C50 120.5(5) . . ?
C52 C51 K3 78.7(3) . . ?
C50 C51 K3 83.6(3) . . ?
C51 C52 C53 119.7(5) . . ?
C51 C52 K3 77.2(3) . . ?
C53 C52 K3 82.4(3) . . ?
C52 C53 C54 120.1(5) . . ?
C52 C53 K3 74.0(3) . . ?
C54 C53 K3 82.5(3) . . ?
C53 C54 C49 122.7(4) . . ?
C53 C54 K3 74.4(3) . . ?
C49 C54 K3 80.9(2) . . ?
C56 C55 C60 115.1(3) . . ?
C56 C55 P5 127.7(3) . . ?
C60 C55 P5 116.7(3) . . ?
C56 C55 K1 74.9(2) . 2_645 ?
C60 C55 K1 80.6(2) . 2_645 ?
P5 C55 K1 107.33(14) . 2_645 ?
C56 C55 K2 124.6(2) . . ?
C60 C55 K2 75.5(2) . . ?
P5 C55 K2 75.48(12) . . ?
K1 C55 K2 154.14(13) 2_645 . ?
C57 C56 C55 121.9(4) . . ?
C57 C56 K1 80.0(2) . 2_645 ?
C55 C56 K1 79.5(2) . 2_645 ?
C56 C57 C58 121.7(3) . . ?
C56 C57 K1 75.0(2) . 2_645 ?
C58 C57 K1 82.4(2) . 2_645 ?
C59 C58 C57 118.1(4) . . ?
C59 C58 K1 78.8(2) . 2_645 ?
C57 C58 K1 73.1(2) . 2_645 ?
C58 C59 C60 120.5(4) . . ?
C58 C59 K1 77.3(2) . 2_645 ?
C60 C59 K1 75.7(2) . 2_645 ?
C59 C60 C55 122.7(4) . . ?
C59 C60 K2 123.4(3) . . ?
C55 C60 K2 79.6(2) . . ?
C59 C60 K1 80.2(2) . 2_645 ?
C55 C60 K1 74.2(2) . 2_645 ?
K2 C60 K1 151.98(14) . 2_645 ?
C62 C61 C66 115.8(4) . . ?
C62 C61 P6 127.2(3) . . ?
C66 C61 P6 116.9(3) . . ?
C63 C62 C61 122.0(5) . . ?
C62 C63 C64 120.7(6) . . ?
C65 C64 C63 118.2(6) . . ?
C64 C65 C66 122.4(6) . . ?
C64 C65 K7 113.7(5) . . ?
C66 C65 K7 74.7(3) . . ?
C65 C66 C61 120.9(5) . . ?
C65 C66 K7 80.4(3) . . ?
C61 C66 K7 109.4(3) . . ?
C68 C67 C72 115.7(3) . . ?
C68 C67 P6 127.3(3) . . ?
C72 C67 P6 116.8(3) . . ?
C68 C67 K2 76.0(2) . . ?
C72 C67 K2 75.79(19) . . ?
P6 C67 K2 112.63(14) . . ?
C68 C67 K4 121.2(2) . . ?
C72 C67 K4 79.7(2) . . ?
P6 C67 K4 73.29(11) . . ?
K2 C67 K4 154.71(12) . . ?
C69 C68 C67 122.1(3) . . ?
C69 C68 K2 76.0(2) . . ?
C67 C68 K2 79.1(2) . . ?
C68 C69 C70 120.9(4) . . ?
C68 C69 K2 79.3(2) . . ?
C70 C69 K2 77.0(2) . . ?
C69 C70 C71 118.5(4) . . ?
C69 C70 K2 77.9(2) . . ?
C71 C70 K2 77.7(2) . . ?
C72 C71 C70 120.9(3) . . ?
C72 C71 K2 79.4(2) . . ?
C70 C71 K2 77.2(2) . . ?
C71 C72 C67 121.9(3) . . ?
C71 C72 K2 75.9(2) . . ?
C67 C72 K2 79.1(2) . . ?
C71 C72 K4 123.2(2) . . ?
C67 C72 K4 75.98(19) . . ?
K2 C72 K4 154.34(12) . . ?
C78 C73 C74 115.5(3) . . ?
C78 C73 P7 115.9(3) . . ?
C74 C73 P7 128.5(3) . . ?
C78 C73 K4 72.75(19) . 2 ?
C74 C73 K4 79.8(2) . 2 ?
P7 C73 K4 118.43(15) . 2 ?
C75 C74 C73 120.6(4) . . ?
C75 C74 K4 76.2(2) . 2 ?
C73 C74 K4 74.9(2) . 2 ?
C76 C75 C74 121.7(4) . . ?
C76 C75 K4 73.3(2) . 2 ?
C74 C75 K4 79.2(2) . 2 ?
C75 C76 C77 118.5(4) . . ?
C75 C76 K4 81.9(2) . 2 ?
C77 C76 K4 74.8(2) . 2 ?
C78 C77 C76 120.7(4) . . ?
C78 C77 K4 78.3(2) . 2 ?
C76 C77 K4 79.6(2) . 2 ?
C77 C78 C73 122.9(4) . . ?
C77 C78 K4 76.0(2) . 2 ?
C73 C78 K4 81.7(2) . 2 ?
C80 C79 C84 115.3(4) . . ?
C80 C79 P7 127.7(3) . . ?
C84 C79 P7 116.6(3) . . ?
C80 C79 K6 79.5(2) . 2 ?
C84 C79 K6 103.7(2) . 2 ?
P7 C79 K6 82.47(13) . 2 ?
C81 C80 C79 122.1(4) . . ?
C81 C80 K6 107.1(3) . 2 ?
C79 C80 K6 75.1(2) . 2 ?
C82 C81 C80 120.6(4) . . ?
C81 C82 C83 119.6(4) . . ?
C82 C83 C84 120.0(4) . . ?
C83 C84 C79 122.5(4) . . ?
C87 C85 C86 88.1(13) 3_665 . ?
C87 C86 C85 145.5(15) . . ?
C86 C87 C85 126.4(16) . 3_665 ?

loop_
_geom_bond_atom_site_label_1
_geom_bond_atom_site_label_2
_geom_bond_distance
_geom_bond_site_symmetry_2
_geom_bond_publ_flag
K1 C16 3.086(4) 2 ?
K1 C56 3.138(4) 2_655 ?
K1 C15 3.159(4) 2 ?
K1 C17 3.169(4) 2 ?
K1 C55 3.197(3) 2_655 ?
K1 C57 3.200(4) 2_655 ?
K1 C60 3.278(4) 2_655 ?
K1 C58 3.315(4) 2_655 ?
K1 P7 3.3232(13) . ?
K1 C18 3.328(4) 2 ?
K1 C59 3.334(4) 2_655 ?
K1 C14 3.354(4) 2 ?
K2 C70 3.186(4) . ?
K2 C71 3.193(4) . ?
K2 C69 3.197(4) . ?
K2 C72 3.235(4) . ?
K2 C68 3.238(4) . ?
K2 C60 3.251(4) . ?
K2 P1 3.2585(13) . ?
K2 C67 3.278(3) . ?
K2 C55 3.302(3) . ?
K2 P7 3.3386(13) . ?
K2 P5 3.3459(14) . ?
K3 C12 3.199(4) . ?
K3 C51 3.279(5) . ?
K3 C46 3.284(5) . ?
K3 C52 3.298(5) . ?
K3 C45 3.318(5) . ?
K3 C47 3.322(4) . ?
K3 P6 3.3281(14) . ?
K3 P1 3.3350(13) . ?
K3 C7 3.337(4) . ?
K3 C44 3.390(5) . ?
K3 C53 3.401(5) . ?
K3 C50 3.413(4) . ?
K4 C77 3.086(4) 2_545 ?
K4 C78 3.114(3) 2_545 ?
K4 C76 3.146(4) 2_545 ?
K4 P2 3.2062(13) . ?
K4 C73 3.226(3) 2_545 ?
K4 P3 3.2291(14) . ?
K4 C75 3.251(4) 2_545 ?
K4 C74 3.290(4) 2_545 ?
K4 P6 3.3077(13) . ?
K4 C67 3.335(3) . ?
K4 C72 3.382(4) . ?
K4 K5 3.9948(12) . ?
K5 C4 3.132(5) . ?
K5 C3 3.208(5) . ?
K5 P6 3.2615(14) . ?
K5 C5 3.273(4) . ?
K5 C20 3.316(4) . ?
K5 P4 3.4019(15) . ?
K5 C2 3.494(4) . ?
K5 P2 3.6646(14) . ?
K5 K7 4.8253(14) . ?
K6 C50 3.118(4) 1_455 ?
K6 C79 3.163(4) 2_545 ?
K6 C49 3.189(3) 1_455 ?
K6 C80 3.218(4) 2_545 ?
K6 P2 3.3205(15) . ?
K6 P7 3.4352(14) 2_545 ?
K6 P5 3.7025(15) 1_455 ?
K6 P3 3.7339(16) . ?
K6 K1 4.5311(13) 2_545 ?
K7 C25 3.077(4) . ?
K7 C66 3.168(5) . ?
K7 C65 3.238(7) . ?
K7 P3 3.2430(17) . ?
K7 P4 3.2831(15) 3 ?
K7 C26 3.385(5) . ?
K7 C42 3.446(4) 3 ?
K7 P4 3.4949(16) . ?
K7 K7 4.368(2) 3 ?
P1 C1 1.807(4) . ?
P1 C7 1.819(4) . ?
P2 C13 1.814(4) . ?
P2 C19 1.815(4) . ?
P3 C31 1.818(4) . ?
P3 C25 1.819(4) . ?
P4 C43 1.821(5) . ?
P4 C37 1.822(5) . ?
P4 K7 3.2832(15) 3 ?
P5 C49 1.793(4) . ?
P5 C55 1.815(4) . ?
P5 K6 3.7023(15) 1_655 ?
P6 C61 1.808(4) . ?
P6 C67 1.817(4) . ?
P7 C79 1.819(4) . ?
P7 C73 1.819(4) . ?
P7 K6 3.4355(14) 2 ?
C1 C2 1.407(5) . ?
C1 C6 1.407(5) . ?
C2 C3 1.389(6) . ?
C3 C4 1.366(6) . ?
C4 C5 1.387(6) . ?
C5 C6 1.390(5) . ?
C7 C8 1.406(5) . ?
C7 C12 1.415(5) . ?
C8 C9 1.380(6) . ?
C9 C10 1.378(7) . ?
C10 C11 1.363(7) . ?
C11 C12 1.376(6) . ?
C13 C14 1.407(5) . ?
C13 C18 1.411(5) . ?
C13 K1 3.474(4) 2_545 ?
C14 C15 1.378(6) . ?
C14 K1 3.354(4) 2_545 ?
C15 C16 1.388(6) . ?
C15 K1 3.159(4) 2_545 ?
C16 C17 1.381(5) . ?
C16 K1 3.086(4) 2_545 ?
C17 C18 1.379(5) . ?
C17 K1 3.169(4) 2_545 ?
C18 K1 3.328(4) 2_545 ?
C19 C24 1.409(5) . ?
C19 C20 1.410(5) . ?
C20 C21 1.380(6) . ?
C21 C22 1.374(7) . ?
C22 C23 1.384(6) . ?
C23 C24 1.377(5) . ?
C25 C30 1.388(6) . ?
C25 C26 1.406(6) . ?
C26 C27 1.380(7) . ?
C27 C28 1.374(7) . ?
C28 C29 1.373(7) . ?
C29 C30 1.390(6) . ?
C31 C32 1.393(6) . ?
C31 C36 1.413(6) . ?
C32 C33 1.379(6) . ?
C33 C34 1.327(7) . ?
C34 C35 1.361(8) . ?
C35 C36 1.413(7) . ?
C37 C38 1.407(7) . ?
C37 C42 1.412(6) . ?
C38 C39 1.353(7) . ?
C39 C40 1.378(8) . ?
C40 C41 1.384(8) . ?
C41 C42 1.375(7) . ?
C42 K7 3.447(4) 3 ?
C43 C48 1.406(6) . ?
C43 C44 1.408(6) . ?
C44 C45 1.383(7) . ?
C45 C46 1.401(8) . ?
C46 C47 1.388(7) . ?
C47 C48 1.364(7) . ?
C49 C54 1.405(5) . ?
C49 C50 1.425(6) . ?
C49 K6 3.189(3) 1_655 ?
C50 C51 1.377(7) . ?
C50 K6 3.118(4) 1_655 ?
C51 C52 1.372(8) . ?
C52 C53 1.377(7) . ?
C53 C54 1.387(6) . ?
C55 C56 1.404(5) . ?
C55 C60 1.413(5) . ?
C55 K1 3.197(3) 2_645 ?
C56 C57 1.375(5) . ?
C56 K1 3.138(4) 2_645 ?
C57 C58 1.388(5) . ?
C57 K1 3.200(4) 2_645 ?
C58 C59 1.377(5) . ?
C58 K1 3.315(4) 2_645 ?
C59 C60 1.387(5) . ?
C59 K1 3.334(4) 2_645 ?
C60 K1 3.278(4) 2_645 ?
C61 C62 1.403(6) . ?
C61 C66 1.404(6) . ?
C62 C63 1.375(6) . ?
C63 C64 1.386(9) . ?
C64 C65 1.351(9) . ?
C65 C66 1.383(8) . ?
C67 C68 1.405(5) . ?
C67 C72 1.415(5) . ?
C68 C69 1.380(5) . ?
C69 C70 1.384(5) . ?
C70 C71 1.385(5) . ?
C71 C72 1.377(5) . ?
C73 C78 1.407(5) . ?
C73 C74 1.426(5) . ?
C73 K4 3.226(3) 2 ?
C74 C75 1.395(6) . ?
C74 K4 3.290(4) 2 ?
C75 C76 1.379(6) . ?
C75 K4 3.251(4) 2 ?
C76 C77 1.383(5) . ?
C76 K4 3.146(4) 2 ?
C77 C78 1.375(5) . ?
C77 K4 3.086(4) 2 ?
C78 K4 3.114(3) 2 ?
C79 C80 1.402(5) . ?
C79 C84 1.408(5) . ?
C79 K6 3.163(4) 2 ?
C80 C81 1.393(6) . ?
C80 K6 3.218(4) 2 ?
C81 C82 1.366(7) . ?
C82 C83 1.376(7) . ?
C83 C84 1.388(6) . ?
C85 C87 1.65(2) 3_665 ?
C85 C86 1.66(2) . ?
C86 C87 1.45(2) . ?
C87 C85 1.65(2) 3_665 ?
